data_7040973
loop_
_publ_author_name
'Dennington, Adam J.'
'Weller, Mark T.'

_publ_section_title
;
 Synthesis and structure of pseudo-three dimensional hybrid iodobismuthate
 semiconductors.
;
_journal_issue 44
_journal_name_full 'Dalton transactions (Cambridge, England : 2003)'
_journal_page_first 17974
_journal_page_last 17979
_journal_paper_doi 10.1039/c6dt03602c
_journal_volume 45
_journal_year 2016
_chemical_formula_iupac '[NH2(CH2)4NH2][BiI4]2.4H2O'
_chemical_formula_moiety 'Bi I4, 0.5(C4 N2 H12), 2(H2O)'
_chemical_formula_sum 'C2 H10 Bi I4 N O2'
_chemical_formula_weight 796.69
_chemical_name_systematic '1,4-Dipiperazinium iodobismuthate tetrahydrate'
_space_group_crystal_system monoclinic
_space_group_IT_number 14
_space_group_name_Hall '-P 2ybc'
_space_group_name_H-M_alt 'P 1 21/c 1'
_atom_sites_solution_hydrogens geom
_audit_creation_date 2016-09-12
_audit_creation_method 'CrysAlisPro 1.171.38.43 (Rigaku OD, 2015)'
_audit_update_record
;
2016-10-14 deposited with the CCDC.
2016-10-18 downloaded from the CCDC.
;
_cell_angle_alpha 90
_cell_angle_beta 94.588(2)
_cell_angle_gamma 90
_cell_formula_units_Z 4
_cell_length_a 7.3508(2)
_cell_length_b 13.0215(4)
_cell_length_c 13.9875(3)
_cell_measurement_reflns_used 8034
_cell_measurement_temperature 150.01(10)
_cell_measurement_theta_max 31.7500
_cell_measurement_theta_min 4.1550
_cell_volume 1334.57(6)
_computing_cell_refinement 'CrysAlisPro 1.171.38.43 (Rigaku OD, 2015)'
_computing_data_collection 'CrysAlisPro 1.171.38.43 (Rigaku OD, 2015)'
_computing_data_reduction 'CrysAlisPro 1.171.38.43 (Rigaku OD, 2015)'
_computing_molecular_graphics
'Palmer, D. C. (2014). CrystalMaker. CrystalMaker Software Ltd, Begbroke, Oxfordshire, England.'
_computing_structure_refinement 'SHELXL-2014/7 (Sheldrick, 2014)'
_computing_structure_solution 'SHELXL-2014/7 (Sheldrick, 2014)'
_diffrn_ambient_environment N~2~
_diffrn_ambient_temperature 150.01(10)
_diffrn_detector 'CCD plate'
_diffrn_detector_area_resol_mean 8.0734
_diffrn_detector_type EosS2
_diffrn_measured_fraction_theta_full 0.9977
_diffrn_measured_fraction_theta_max 0.9139
_diffrn_measurement_details
;
List of Runs (angles in degrees, time in seconds):

  1  \w    -36.00  41.00   1.00    4.00    --  -22.24  38.00 -30.00   77
  2  \w     13.00  38.00   1.00    4.00    --  -22.24  57.00-120.00   25
  3  \w     -4.00  34.00   1.00    4.00    --   22.86  77.00 -60.00   38
  4  \w      6.00  83.00   1.00    4.00    --   22.86  57.00  30.00   77
  5  \w     14.00  85.00   1.00    4.00    --   22.86  57.00  90.00   71
  6  \w     -4.00  90.00   1.00    4.00    --   22.86  77.00 150.00   94
  7  \w    -25.00  50.00   1.00    4.00    --   22.86 -77.00-150.00   75
  8  \w     34.00  60.00   1.00    4.00    --   22.86-178.00-150.00   26
;
_diffrn_measurement_device 'four-circle diffractometer'
_diffrn_measurement_device_type 'New Xcalibur, EosS2'
_diffrn_measurement_method '\w scans'
_diffrn_orient_matrix_type 'CrysAlisPro convention (1999,Acta A55,543-557)'
_diffrn_orient_matrix_UB_11 -0.0041415000
_diffrn_orient_matrix_UB_12 0.0540514000
_diffrn_orient_matrix_UB_13 0.0058143000
_diffrn_orient_matrix_UB_21 0.0219621000
_diffrn_orient_matrix_UB_22 -0.0057524000
_diffrn_orient_matrix_UB_23 0.0499978000
_diffrn_orient_matrix_UB_31 0.0942012000
_diffrn_orient_matrix_UB_32 0.0036695000
_diffrn_orient_matrix_UB_33 -0.0072543000
_diffrn_radiation_monochromator graphite
_diffrn_radiation_probe x-ray
_diffrn_radiation_type MoK\a
_diffrn_radiation_wavelength 0.71073
_diffrn_reflns_av_R_equivalents 0.0504
_diffrn_reflns_av_sigmaI/netI 0.0660
_diffrn_reflns_Laue_measured_fraction_full 0.998
_diffrn_reflns_Laue_measured_fraction_max 0.915
_diffrn_reflns_limit_h_max 10
_diffrn_reflns_limit_h_min -10
_diffrn_reflns_limit_k_max 19
_diffrn_reflns_limit_k_min -18
_diffrn_reflns_limit_l_max 20
_diffrn_reflns_limit_l_min -20
_diffrn_reflns_number 16574
_diffrn_reflns_point_group_measured_fraction_full 0.998
_diffrn_reflns_point_group_measured_fraction_max 0.915
_diffrn_reflns_theta_full 29.5096
_diffrn_reflns_theta_max 32.1539
_diffrn_reflns_theta_min 3.3147
_diffrn_source 'fine-focus sealed X-ray tube'
_diffrn_source_type 'Enhance (Mo) X-ray Source'
_exptl_absorpt_coefficient_mu 22.429
_exptl_absorpt_correction_T_max 0.337
_exptl_absorpt_correction_T_min 0.053
_exptl_absorpt_correction_type analytical
_exptl_absorpt_process_details
;
CrysAlisPro 1.171.38.43 (Rigaku Oxford Diffraction, 2015)
Analytical numeric absorption correction using a multifaceted crystal
            model based on expressions derived by R.C. Clark & J.S. Reid.
(Clark, R. C. & Reid, J. S. (1995). Acta Cryst. A51, 887-897)
Empirical absorption correction using spherical harmonics,
 implemented in SCALE3 ABSPACK scaling algorithm.
;
_exptl_crystal_colour Red
_exptl_crystal_density_diffrn 3.965
_exptl_crystal_description Prism
_exptl_crystal_F_000 1360.0
_exptl_crystal_size_max 0.506
_exptl_crystal_size_mid 0.232
_exptl_crystal_size_min 0.114
_refine_diff_density_max 1.996
_refine_diff_density_min -3.526
_refine_diff_density_rms 0.519
_refine_ls_extinction_method none
_refine_ls_goodness_of_fit_ref 1.145
_refine_ls_hydrogen_treatment constr
_refine_ls_matrix_type full
_refine_ls_number_parameters 91
_refine_ls_number_reflns 4290
_refine_ls_number_restraints 0
_refine_ls_restrained_S_all 1.145
_refine_ls_R_factor_all 0.0446
_refine_ls_R_factor_gt 0.0383
_refine_ls_shift/su_max 0.008
_refine_ls_shift/su_mean 0.001
_refine_ls_structure_factor_coef Fsqd
_refine_ls_weighting_details 'w=1/[\s^2^(Fo^2^)+(0.0357P)^2^] where P=(Fo^2^+2Fc^2^)/3'
_refine_ls_weighting_scheme calc
_refine_ls_wR_factor_gt 0.0856
_refine_ls_wR_factor_ref 0.0889
_reflns_Friedel_coverage 0.000
_reflns_number_gt 3840
_reflns_number_total 4290
_reflns_threshold_expression 'I > 2\s(I)'
_cod_data_source_file c6dt03602c2.cif
_cod_data_source_block Compound1_150K
_cod_depositor_comments 'Adding full bibliography for 7040972--7040977.cif.'
_cod_database_code 7040973
_shelx_space_group_comment
;
The symmetry employed for this shelxl refinement is uniquely defined
by the following loop, which should always be used as a source of
symmetry information in preference to the above space-group names.
They are only intended as comments.
;
_cell_oxdiff_length_a 7.3494(3)
_cell_oxdiff_length_b 13.0194(6)
_cell_oxdiff_length_c 13.9916(5)
_cell_oxdiff_angle_alpha 90.005(3)
_cell_oxdiff_angle_beta 94.550(3)
_cell_oxdiff_angle_gamma 89.951(4)
_cell_oxdiff_volume 1334.57(10)
_cell_oxdiff_measurement_reflns_used 8034
_oxdiff_exptl_absorpt_empirical_full_min 0.782
_oxdiff_exptl_absorpt_empirical_full_max 1.464
_oxdiff_exptl_absorpt_empirical_details
;
Empirical correction (ABSPACK) includes:
- Absorption correction using spherical harmonics
- Frame scaling
;
_reflns_odcompleteness_completeness 99.77
_reflns_odcompleteness_theta 29.51
_reflns_odcompleteness_iscentric 1

loop_
_space_group_symop_id
_space_group_symop_operation_xyz
1 'x, y, z'
2 '-x, y+1/2, -z+1/2'
3 '-x, -y, -z'
4 'x, -y-1/2, z-1/2'

loop_
_atom_site_label
_atom_site_type_symbol
_atom_site_fract_x
_atom_site_fract_y
_atom_site_fract_z
_atom_site_U_iso_or_equiv
_atom_site_adp_type
_atom_site_occupancy
_atom_site_site_symmetry_order
_atom_site_calc_flag
_atom_site_refinement_flags_posn
_atom_site_refinement_flags_adp
Bi1 Bi 0.76054(3) 0.51983(2) 0.59107(2) 0.01050(7) Uani 1 1 d . .
I2 I 0.42953(6) 0.37919(4) 0.60151(3) 0.01509(10) Uani 1 1 d . .
I3 I 1.09782(6) 0.65230(4) 0.55958(3) 0.01463(10) Uani 1 1 d . .
I4 I 0.62345(6) 0.68409(4) 0.70439(3) 0.01693(11) Uani 1 1 d . .
I1 I 0.93848(6) 0.41408(4) 0.76105(3) 0.01808(11) Uani 1 1 d . .
N1 N 0.5262(8) 1.0820(5) 0.5673(4) 0.0181(13) Uani 1 1 d . .
H1A H 0.5982 1.1195 0.6078 0.022 Uiso 1 1 calc R U
H1B H 0.4133 1.1067 0.5675 0.022 Uiso 1 1 calc R U
C1 C 0.4117(10) 0.9080(6) 0.5303(5) 0.0192(15) Uani 1 1 d . .
H1C H 0.4200 0.8368 0.5505 0.023 Uiso 1 1 calc R U
H1D H 0.2850 0.9291 0.5298 0.023 Uiso 1 1 calc R U
C2 C 0.5284(10) 0.9744(6) 0.6008(5) 0.0173(15) Uani 1 1 d . .
H2A H 0.4816 0.9708 0.6636 0.021 Uiso 1 1 calc R U
H2B H 0.6528 0.9489 0.6064 0.021 Uiso 1 1 calc R U
O1 O 0.8461(8) 0.1582(5) 0.6656(4) 0.0277(13) Uani 1 1 d . .
H1O1 H 0.8737 0.2111 0.7009 0.050 Uiso 1 1 d . .
H2O1 H 0.8425 0.1073 0.7050 0.050 Uiso 1 1 d . .
O2 O 0.8449(7) 0.8737(5) 0.4609(4) 0.0291(13) Uani 1 1 d . .
H1O2 H 0.8914 0.8238 0.4948 0.050 Uiso 1 1 d . .
H2O2 H 0.9348 0.9127 0.4490 0.050 Uiso 1 1 d . .

loop_
_atom_site_aniso_label
_atom_site_aniso_U_11
_atom_site_aniso_U_22
_atom_site_aniso_U_33
_atom_site_aniso_U_23
_atom_site_aniso_U_13
_atom_site_aniso_U_12
Bi1 0.01259(12) 0.00945(13) 0.00932(12) -0.00047(9) 0.00012(9) -0.00058(8)
I2 0.0166(2) 0.0146(2) 0.0136(2) 0.00569(17) -0.00136(16) -0.00437(16)
I3 0.0143(2) 0.0115(2) 0.0183(2) -0.00405(17) 0.00302(16) -0.00272(16)
I4 0.0235(2) 0.0132(2) 0.0142(2) -0.00378(17) 0.00233(17) 0.00343(17)
I1 0.0221(2) 0.0153(2) 0.0157(2) 0.00324(18) -0.00495(17) 0.00237(18)
N1 0.019(3) 0.020(3) 0.015(3) -0.008(3) 0.000(2) 0.000(2)
C1 0.025(4) 0.014(4) 0.018(3) 0.000(3) 0.001(3) -0.008(3)
C2 0.020(3) 0.019(4) 0.013(3) 0.000(3) 0.000(3) 0.001(3)
O1 0.034(3) 0.018(3) 0.029(3) 0.002(3) -0.009(2) -0.001(3)
O2 0.023(3) 0.028(4) 0.036(3) -0.002(3) 0.000(2) 0.005(2)

loop_
_atom_type_symbol
_atom_type_description
_atom_type_scat_dispersion_real
_atom_type_scat_dispersion_imag
_atom_type_scat_source
C C 0.0033 0.0016 'International Tables Vol C Tables 4.2.6.8 and 6.1.1.4'
N N 0.0061 0.0033 'International Tables Vol C Tables 4.2.6.8 and 6.1.1.4'
I I -0.4742 1.8119 'International Tables Vol C Tables 4.2.6.8 and 6.1.1.4'
Bi Bi -4.1077 10.2566 'International Tables Vol C Tables 4.2.6.8 and 6.1.1.4'
O O 0.0106 0.0060 'International Tables Vol C Tables 4.2.6.8 and 6.1.1.4'
H H 0.0000 0.0000 'International Tables Vol C Tables 4.2.6.8 and 6.1.1.4'

loop_
_exptl_crystal_face_index_h
_exptl_crystal_face_index_k
_exptl_crystal_face_index_l
_exptl_crystal_face_perp_dist
0 15 -12 0.1118
0 13 14 0.0513
10 2 -4 0.1388
-10 2 0 0.3602
10 -2 -2 0.1208
0 -16 10 0.1035
0 -17 -7 0.0551
-1 -14 -13 0.0570
1 -14 -13 0.0516
5 -11 -13 0.0834
0 -2 -20 0.0903
-3 7 -17 0.1320
-3 15 -9 0.1400

loop_
_geom_angle_atom_site_label_1
_geom_angle_atom_site_label_2
_geom_angle_atom_site_label_3
_geom_angle
_geom_angle_site_symmetry_1
_geom_angle_site_symmetry_3
I4 Bi1 I1 93.142(15) . .
I4 Bi1 I2 95.928(15) . .
I1 Bi1 I2 89.154(14) . .
I4 Bi1 I3 89.080(14) . .
I1 Bi1 I3 93.806(14) . .
I2 Bi1 I3 174.041(14) . .
I4 Bi1 I2 90.550(14) . 3_666
I1 Bi1 I2 176.176(16) . 3_666
I2 Bi1 I2 89.473(13) . 3_666
I3 Bi1 I2 87.246(13) . 3_666
I4 Bi1 I3 173.606(15) . 3_766
I1 Bi1 I3 93.165(14) . 3_766
I2 Bi1 I3 85.221(13) . 3_766
I3 Bi1 I3 89.448(13) . 3_766
I2 Bi1 I3 83.164(13) 3_666 3_766
Bi1 I2 Bi1 90.528(13) . 3_666
Bi1 I3 Bi1 90.551(13) . 3_766
C2 N1 C1 112.3(6) . 3_676
N1 C1 C2 110.4(6) 3_676 .
N1 C2 C1 110.0(6) . .

loop_
_geom_bond_atom_site_label_1
_geom_bond_atom_site_label_2
_geom_bond_distance
_geom_bond_site_symmetry_2
Bi1 I4 2.8911(5) .
Bi1 I1 2.9602(5) .
Bi1 I2 3.0581(5) .
Bi1 I3 3.0807(5) .
Bi1 I2 3.2148(5) 3_666
Bi1 I3 3.3013(5) 3_766
I2 Bi1 3.2148(5) 3_666
I3 Bi1 3.3014(5) 3_766
N1 C2 1.477(10) .
N1 C1 1.480(9) 3_676
C1 N1 1.480(9) 3_676
C1 C2 1.523(10) .

loop_
_exptl_oxdiff_crystal_face_indexfrac_h
_exptl_oxdiff_crystal_face_indexfrac_k
_exptl_oxdiff_crystal_face_indexfrac_l
_exptl_oxdiff_crystal_face_x
_exptl_oxdiff_crystal_face_y
_exptl_oxdiff_crystal_face_z
0.2174 14.5698 -11.9864 0.7169 -0.6783 0.1609
0.1298 12.5060 14.3717 0.7590 0.6495 -0.0461
9.9798 1.9982 -4.0002 0.0434 0.0077 0.9765
-9.9800 1.9954 0.0067 0.1492 -0.2303 -0.9329
9.9797 -1.9951 -2.0035 -0.1608 0.1305 0.9473
-0.0001 -15.9733 9.9839 -0.8053 0.5911 -0.1310
-0.0023 -16.9686 -6.9891 -0.9578 -0.2519 -0.0118
-1.0008 -13.9730 -12.9788 -0.8266 -0.5905 -0.0514
0.9953 -13.9728 -12.9802 -0.8348 -0.5467 0.1366
4.9876 -10.9777 -12.9828 -0.6895 -0.4764 0.5237
-0.0026 -1.9930 -19.9682 -0.2238 -0.9870 0.1373
-2.9956 6.9902 -16.9709 0.2916 -0.9545 -0.1334
-2.9939 14.9746 -8.9835 0.7696 -0.6010 -0.1619
